data_4343659
loop_
_publ_author_name
'Gillespie, R.J.'
'Maharajh, E.'
'Luk, W.C.'
'Slim, D.R.'

_publ_section_title
;
 Preparation and crystal structures of Te3 S3 (As F6)2, Te2 Se4 (Sb F6)2
 and Te2 Se4 (As F6)2
;
_journal_name_full 'Inorganic Chemistry'
_journal_page_first 892
_journal_page_last 896
_journal_volume 16
_journal_year 1977
_chemical_formula_sum 'F12 Sb2 Se4 Te2'
_chemical_name_systematic 'Te2 Se4 (Sb F6)2'
_space_group_IT_number 19
_symmetry_space_group_name_Hall 'P 2ac 2ab'
_symmetry_space_group_name_H-M 'P 21 21 21'
_cell_angle_alpha 90
_cell_angle_beta 90
_cell_angle_gamma 90
_cell_formula_units_Z 4
_cell_length_a 12.117
_cell_length_b 8.748
_cell_length_c 15.772
_cell_volume 1671.824
_citation_journal_id_ASTM INOCAJ
_cod_data_source_file Gillespie_INOCAJ_1977_589.cif
_cod_data_source_block F12Sb2Se4Te2
_cod_database_code 4343659

loop_
_symmetry_equiv_pos_as_xyz
x,y,z
-x+1/2,-y,z+1/2
x+1/2,-y+1/2,-z
-x,y+1/2,-z+1/2

loop_
_atom_site_label
_atom_site_type_symbol
_atom_site_fract_x
_atom_site_fract_y
_atom_site_fract_z
_atom_site_occupancy
_atom_site_U_iso_or_equiv
F11 F-1 0.5874 0.6928 0.5316 1 0.0
Se3 Se 0.3069 0.232 0.2013 1 0.0
F6 F-1 0.7689 0.185 0.207 1 0.0
Sb1 Sb+5 0.7948 0.2332 0.3044 1 0.0
Te1 Te 0.1404 0.2816 0.2942 1 0.0
Te2 Te 0.2558 0.2822 0.4366 1 0.0
F9 F-1 0.4516 0.7723 0.6294 1 0.0
F8 F-1 0.4684 0.8009 0.3894 1 0.0
Se2 Se 0.4177 0.1151 0.3047 1 0.0
F7 F-1 0.366 0.703 0.465 1 0.0
F10 F-1 0.3357 0.8693 0.5146 1 0.0
F4 F-1 0.889 0.1084 0.2705 1 0.0
Se1 Se 0.1812 0.1141 0.4221 1 0.0
F3 F-1 0.879 0.243 0.4015 1 0.0
Se4 Se 0.4497 0.3422 0.38 1 0.0
F1 F-1 0.8715 0.3823 0.2451 1 0.0
Sb2 Sb+5 0.4672 0.7905 0.5185 1 0.0
F2 F-1 0.669 0.3727 0.3053 1 0.0
F5 F-1 0.7314 0.0985 0.3423 1 0.0
F12 F-1 0.49 0.9299 0.5167 1 0.0
